data_7060794
loop_
_publ_author_name
'Zhang, Sha'
'Kang, Feng-Hua'
'Tan, Jian-Bing'
'Chen, De-Kun'
'Kuang, Min'
'Wang, Wen-Xuan'
'Xu, Kang-Ping'
'Zou, Zhen-xing'

_publ_section_title
;
 (+-)-Rhytidhymarins A and B, two pairs of new isocoumarin derivatives
 from endophytic fungus Rhytidhysteron sp. BZM-9
;
_journal_issue 28
_journal_name_full 'New Journal of Chemistry'
_journal_page_first 12700
_journal_page_last 12704
_journal_paper_doi 10.1039/D1NJ01993G
_journal_volume 45
_journal_year 2021
_chemical_absolute_configuration ad
_chemical_formula_moiety '8(C12 H14 O5)'
_chemical_formula_sum 'C96 H112 O40'
_chemical_formula_weight 1905.85
_space_group_crystal_system tetragonal
_space_group_IT_number 94
_space_group_name_Hall 'P 4n 2n'
_space_group_name_H-M_alt 'P 42 21 2'
_atom_sites_solution_hydrogens geom
_atom_sites_solution_primary dual
_audit_creation_date 2021-05-24
_audit_creation_method
;
Olex2 1.3
(compiled 2020.11.12 svn.r5f609507 for OlexSys, GUI svn.r6272)
;
_audit_update_record
;
2021-05-26 deposited with the CCDC.	2021-06-11 downloaded from the CCDC.
;
_cell_angle_alpha 90
_cell_angle_beta 90
_cell_angle_gamma 90
_cell_formula_units_Z 1
_cell_length_a 18.0572(4)
_cell_length_b 18.0572(4)
_cell_length_c 6.7365(2)
_cell_measurement_reflns_used 2447
_cell_measurement_temperature 101(2)
_cell_measurement_theta_max 73.6430
_cell_measurement_theta_min 5.4800
_cell_volume 2196.52(9)
_computing_cell_refinement 'CrysAlisPro 1.171.39.33c (Rigaku OD, 2017)'
_computing_data_collection 'CrysAlisPro 1.171.39.33c (Rigaku OD, 2017)'
_computing_data_reduction 'CrysAlisPro 1.171.39.33c (Rigaku OD, 2017)'
_computing_molecular_graphics 'Olex2 1.3 (Dolomanov et al., 2009)'
_computing_publication_material 'Olex2 1.3 (Dolomanov et al., 2009)'
_computing_structure_refinement 'SHELXL 2014/7 (Sheldrick, 2015)'
_computing_structure_solution 'SHELXT 2014/5 (Sheldrick, 2014)'
_diffrn_ambient_environment N~2~
_diffrn_ambient_temperature 101(2)
_diffrn_detector 'CCD plate'
_diffrn_measured_fraction_theta_full 0.999
_diffrn_measured_fraction_theta_max 0.999
_diffrn_measurement_details
;
List of Runs (angles in degrees, time in seconds):

  # Type    Start    End  Width  t~exp~   \w     \q     \k     \f   Frames
#--------------------------------------------------------------------------
  1  \w    -33.00  -3.00   0.20    0.63    --    0.00 -82.00-120.00  150
  2  \w    -31.00  28.00   0.20    0.63    --    0.00 -82.00  30.00  295
  3  \w      7.00  86.00   0.20    2.51    --   95.80 -61.00 120.00  395
  4  \w     92.00 118.00   0.20    2.51    --   95.80 -61.00 120.00  130
  5  \w     87.00 164.00   0.20    2.51    --   95.80  82.00-150.00  385
  6  \w     96.00 175.00   0.20    2.51    --   95.80  45.00   0.00  395
;
_diffrn_measurement_device 'four-circle diffractometer'
_diffrn_measurement_device_type 'XtaLAB AFC12 (RINC): Kappa single'
_diffrn_measurement_method '\w scans'
_diffrn_orient_matrix_type 'CrysAlisPro convention (1999,Acta A55,543-557)'
_diffrn_orient_matrix_UB_11 -0.0118559000
_diffrn_orient_matrix_UB_12 -0.0829560000
_diffrn_orient_matrix_UB_13 -0.0421096000
_diffrn_orient_matrix_UB_21 0.0183339000
_diffrn_orient_matrix_UB_22 -0.0180315000
_diffrn_orient_matrix_UB_23 0.2178913000
_diffrn_orient_matrix_UB_31 -0.0826159000
_diffrn_orient_matrix_UB_32 0.0078679000
_diffrn_orient_matrix_UB_33 0.0543417000
_diffrn_radiation_monochromator mirror
_diffrn_radiation_probe x-ray
_diffrn_radiation_type 'Cu K\a'
_diffrn_radiation_wavelength 1.54184
_diffrn_reflns_av_R_equivalents 0.0279
_diffrn_reflns_av_unetI/netI 0.0343
_diffrn_reflns_Laue_measured_fraction_full 0.999
_diffrn_reflns_Laue_measured_fraction_max 0.999
_diffrn_reflns_limit_h_max 17
_diffrn_reflns_limit_h_min -18
_diffrn_reflns_limit_k_max 21
_diffrn_reflns_limit_k_min -20
_diffrn_reflns_limit_l_max 8
_diffrn_reflns_limit_l_min -5
_diffrn_reflns_number 5270
_diffrn_reflns_point_group_measured_fraction_full 0.999
_diffrn_reflns_point_group_measured_fraction_max 0.999
_diffrn_reflns_theta_full 67.045
_diffrn_reflns_theta_max 67.045
_diffrn_reflns_theta_min 3.461
_diffrn_source 'Rotating-anode X-ray tube'
_diffrn_source_type 'Rigaku (Cu) X-ray Source'
_exptl_absorpt_coefficient_mu 0.950
_exptl_absorpt_correction_T_max 1.00000
_exptl_absorpt_correction_T_min 0.67657
_exptl_absorpt_correction_type multi-scan
_exptl_absorpt_process_details
;
CrysAlisPro 1.171.39.33c (Rigaku Oxford Diffraction, 2017)
Empirical absorption correction using spherical harmonics,
 implemented in SCALE3 ABSPACK scaling algorithm.
;
_exptl_crystal_colour 'clear light colourless'
_exptl_crystal_colour_lustre clear
_exptl_crystal_colour_modifier light
_exptl_crystal_colour_primary colourless
_exptl_crystal_density_diffrn 1.441
_exptl_crystal_description block
_exptl_crystal_F_000 1008
_exptl_crystal_size_max 0.08
_exptl_crystal_size_mid 0.04
_exptl_crystal_size_min 0.02
_refine_diff_density_max 0.240
_refine_diff_density_min -0.280
_refine_diff_density_rms 0.061
_refine_ls_abs_structure_details
;
 Flack x determined using 686 quotients [(I+)-(I-)]/[(I+)+(I-)]
 (Parsons, Flack and Wagner, Acta Cryst. B69 (2013) 249-259).
;
_refine_ls_abs_structure_Flack -0.02(13)
_refine_ls_extinction_method none
_refine_ls_goodness_of_fit_ref 1.179
_refine_ls_hydrogen_treatment constr
_refine_ls_matrix_type full
_refine_ls_number_parameters 160
_refine_ls_number_reflns 1964
_refine_ls_number_restraints 0
_refine_ls_restrained_S_all 1.179
_refine_ls_R_factor_all 0.0653
_refine_ls_R_factor_gt 0.0633
_refine_ls_shift/su_max 0.000
_refine_ls_shift/su_mean 0.000
_refine_ls_structure_factor_coef Fsqd
_refine_ls_weighting_details 'w=1/[\s^2^(Fo^2^)+(0.0211P)^2^+4.4834P] where P=(Fo^2^+2Fc^2^)/3'
_refine_ls_weighting_scheme calc
_refine_ls_wR_factor_gt 0.1455
_refine_ls_wR_factor_ref 0.1464
_reflns_Friedel_coverage 0.662
_reflns_Friedel_fraction_full 0.999
_reflns_Friedel_fraction_max 0.999
_reflns_number_gt 1887
_reflns_number_total 1964
_reflns_threshold_expression 'I > 2\s(I)'
_cod_data_source_file d1nj01993g2.cif
_cod_data_source_block zhangxiao_bmz-9-1_collect
_cod_depositor_comments 'Adding full bibliography for 7060793--7060794.cif.'
_cod_original_cell_volume 2196.52(12)
_cod_database_code 7060794
_shelx_shelxl_version_number 2014/7
_chemical_oxdiff_formula 'C99 H90 N9 O9 '
_shelx_space_group_comment
;
The symmetry employed for this shelxl refinement is uniquely defined
by the following loop, which should always be used as a source of
symmetry information in preference to the above space-group names.
They are only intended as comments.
;
_shelx_estimated_absorpt_t_max 0.981
_shelx_estimated_absorpt_t_min 0.928
_reflns_odcompleteness_completeness 99.92
_reflns_odcompleteness_iscentric 1
_reflns_odcompleteness_theta 66.97
_olex2_refinement_description
;
1. Fixed Uiso
 At 1.2 times of:
  All C(H) groups
 At 1.5 times of:
  All C(H,H,H) groups, All O(H) groups
2.a Ternary CH refined with riding coordinates:
 C009(H009)
2.b Aromatic/amide H refined with riding coordinates:
 C008(H008)
2.c Idealised Me refined as rotating group:
 C00F(H00A,H00B,H00C), C00G(H00D,H00E,H00F), C00H(H00G,H00H,H00I)
2.d Idealised tetrahedral OH refined as rotating group:
 O001(H001), O003(H003), O005(H005)
;
_olex2_submission_special_instructions 'No special instructions were received'
_oxdiff_exptl_absorpt_empirical_details
;
Empirical correction (ABSPACK) includes:
- Absorption correction using spherical harmonics
- Frame scaling
;
_oxdiff_exptl_absorpt_empirical_full_max 1.500
_oxdiff_exptl_absorpt_empirical_full_min 0.753

loop_
_space_group_symop_operation_xyz
'x, y, z'
'-x, -y, z'
'-y+1/2, x+1/2, z+1/2'
'y+1/2, -x+1/2, z+1/2'
'-x+1/2, y+1/2, -z+1/2'
'x+1/2, -y+1/2, -z+1/2'
'y, x, -z'
'-y, -x, -z'

loop_
_atom_site_label
_atom_site_type_symbol
_atom_site_fract_x
_atom_site_fract_y
_atom_site_fract_z
_atom_site_U_iso_or_equiv
_atom_site_adp_type
_atom_site_occupancy
_atom_site_site_symmetry_order
_atom_site_calc_flag
_atom_site_refinement_flags_posn
_atom_site_refinement_flags_adp
_atom_site_refinement_flags_occupancy
_atom_site_disorder_assembly
_atom_site_disorder_group
O001 O 0.1420(2) 0.3580(2) 0.5309(5) 0.0305(8) Uani 1 1 d . . . . .
H001 H 0.1097 0.3311 0.4848 0.046 Uiso 1 1 calc R U . . .
O002 O 0.1435(2) 0.4661(2) 0.8435(6) 0.0315(9) Uani 1 1 d . . . . .
O003 O 0.4164(2) 0.2492(2) 0.7076(6) 0.0340(9) Uani 1 1 d . . . . .
H003 H 0.3964 0.2148 0.6486 0.051 Uiso 1 1 calc R U . . .
O004 O 0.2336(2) 0.5463(2) 0.8222(6) 0.0352(9) Uani 1 1 d . . . . .
O005 O 0.3702(2) 0.5036(2) 0.7855(8) 0.0485(12) Uani 1 1 d . . . . .
H005 H 0.3360 0.5328 0.8021 0.073 Uiso 1 1 calc R U . . .
C006 C 0.2412(3) 0.3467(3) 0.7564(8) 0.0268(11) Uani 1 1 d . . . . .
C007 C 0.2666(3) 0.4198(3) 0.7846(8) 0.0276(11) Uani 1 1 d . . . . .
C008 C 0.2905(3) 0.2907(3) 0.7349(7) 0.0266(11) Uani 1 1 d . . . . .
H008 H 0.2738 0.2422 0.7229 0.032 Uiso 1 1 calc R U . . .
C009 C 0.1186(3) 0.3899(3) 0.8758(8) 0.0313(12) Uani 1 1 d . . . . .
H009 H 0.1311 0.3757 1.0122 0.038 Uiso 1 1 calc R U . . .
C00A C 0.2153(3) 0.4798(3) 0.8167(8) 0.0306(12) Uani 1 1 d . . . . .
C00B C 0.1575(3) 0.3363(3) 0.7334(7) 0.0271(11) Uani 1 1 d . . . . .
C00C C 0.3947(3) 0.3771(3) 0.7478(9) 0.0355(13) Uani 1 1 d . . . . .
C00D C 0.3670(3) 0.3057(3) 0.7306(8) 0.0319(12) Uani 1 1 d . . . . .
C00E C 0.3434(3) 0.4342(3) 0.7743(9) 0.0342(13) Uani 1 1 d . . . . .
C00F C 0.0352(3) 0.3937(3) 0.8582(9) 0.0370(13) Uani 1 1 d . . . . .
H00A H 0.0164 0.4299 0.9494 0.056 Uiso 1 1 calc R U . . .
H00B H 0.0144 0.3461 0.8888 0.056 Uiso 1 1 calc R U . . .
H00C H 0.0220 0.4074 0.7252 0.056 Uiso 1 1 calc R U . . .
C00G C 0.1315(3) 0.2580(3) 0.7744(9) 0.0352(13) Uani 1 1 d . . . . .
H00D H 0.0793 0.2546 0.7502 0.053 Uiso 1 1 calc R U . . .
H00E H 0.1416 0.2456 0.9103 0.053 Uiso 1 1 calc R U . . .
H00F H 0.1573 0.2243 0.6887 0.053 Uiso 1 1 calc R U . . .
C00H C 0.4762(3) 0.3927(4) 0.7354(13) 0.056(2) Uani 1 1 d . . . . .
H00G H 0.4942 0.4076 0.8635 0.085 Uiso 1 1 calc R U . . .
H00H H 0.4848 0.4317 0.6413 0.085 Uiso 1 1 calc R U . . .
H00I H 0.5018 0.3489 0.6934 0.085 Uiso 1 1 calc R U . . .

loop_
_atom_site_aniso_label
_atom_site_aniso_U_11
_atom_site_aniso_U_22
_atom_site_aniso_U_33
_atom_site_aniso_U_23
_atom_site_aniso_U_13
_atom_site_aniso_U_12
O001 0.032(2) 0.037(2) 0.0235(17) 0.0022(16) -0.0063(16) -0.0046(17)
O002 0.030(2) 0.033(2) 0.031(2) -0.0038(16) 0.0028(17) -0.0011(16)
O003 0.034(2) 0.034(2) 0.034(2) -0.0092(18) -0.0041(17) 0.0056(16)
O004 0.034(2) 0.036(2) 0.036(2) -0.0079(18) -0.0010(17) -0.0013(17)
O005 0.033(2) 0.038(2) 0.075(3) -0.020(2) -0.001(2) -0.0025(17)
C006 0.026(2) 0.036(3) 0.018(2) 0.000(2) -0.002(2) -0.002(2)
C007 0.029(3) 0.032(3) 0.022(2) -0.004(2) 0.000(2) -0.001(2)
C008 0.037(3) 0.028(3) 0.015(2) -0.001(2) -0.001(2) -0.003(2)
C009 0.033(3) 0.034(3) 0.027(3) 0.002(2) 0.003(2) 0.000(2)
C00A 0.029(3) 0.036(3) 0.027(3) -0.006(2) -0.002(2) -0.007(2)
C00B 0.033(3) 0.029(3) 0.020(2) -0.002(2) 0.002(2) -0.002(2)
C00C 0.028(3) 0.038(3) 0.041(3) -0.015(3) -0.009(3) 0.002(2)
C00D 0.032(3) 0.040(3) 0.024(3) -0.006(2) -0.006(2) 0.009(2)
C00E 0.028(3) 0.035(3) 0.039(3) -0.012(3) -0.007(3) -0.002(2)
C00F 0.036(3) 0.045(3) 0.030(3) 0.001(3) 0.001(3) 0.000(3)
C00G 0.034(3) 0.039(3) 0.033(3) 0.008(3) 0.003(3) -0.002(2)
C00H 0.029(3) 0.048(4) 0.092(6) -0.029(4) 0.000(4) 0.005(3)

loop_
_atom_type_symbol
_atom_type_description
_atom_type_scat_dispersion_real
_atom_type_scat_dispersion_imag
_atom_type_scat_source
C C 0.0181 0.0091 'International Tables Vol C Tables 4.2.6.8 and 6.1.1.4'
H H 0.0000 0.0000 'International Tables Vol C Tables 4.2.6.8 and 6.1.1.4'
O O 0.0492 0.0322 'International Tables Vol C Tables 4.2.6.8 and 6.1.1.4'

loop_
_geom_angle_atom_site_label_1
_geom_angle_atom_site_label_2
_geom_angle_atom_site_label_3
_geom_angle
_geom_angle_site_symmetry_1
_geom_angle_site_symmetry_3
_geom_angle_publ_flag
C00B O001 H001 109.5 . . ?
C00A O002 C009 119.6(4) . . ?
C00D O003 H003 109.5 . . ?
C00E O005 H005 109.5 . . ?
C007 C006 C00B 116.7(4) . . ?
C008 C006 C007 120.0(5) . . ?
C008 C006 C00B 123.1(5) . . ?
C006 C007 C00A 120.9(5) . . ?
C006 C007 C00E 119.0(5) . . ?
C00E C007 C00A 120.0(5) . . ?
C006 C008 H008 119.9 . . ?
C006 C008 C00D 120.2(5) . . ?
C00D C008 H008 119.9 . . ?
O002 C009 H009 108.4 . . ?
O002 C009 C00B 111.1(4) . . ?
O002 C009 C00F 104.7(4) . . ?
C00B C009 H009 108.4 . . ?
C00F C009 H009 108.4 . . ?
C00F C009 C00B 115.8(5) . . ?
O002 C00A C007 120.5(5) . . ?
O004 C00A O002 115.6(5) . . ?
O004 C00A C007 123.9(5) . . ?
O001 C00B C006 104.6(4) . . ?
O001 C00B C009 109.3(4) . . ?
O001 C00B C00G 111.4(4) . . ?
C006 C00B C009 108.2(4) . . ?
C00G C00B C006 113.7(4) . . ?
C00G C00B C009 109.5(4) . . ?
C00D C00C C00E 117.2(5) . . ?
C00D C00C C00H 121.6(5) . . ?
C00E C00C C00H 121.2(5) . . ?
O003 C00D C008 119.9(5) . . ?
O003 C00D C00C 118.0(5) . . ?
C00C C00D C008 122.0(5) . . ?
O005 C00E C007 121.5(5) . . ?
O005 C00E C00C 117.1(5) . . ?
C00C C00E C007 121.4(5) . . ?
C009 C00F H00A 109.5 . . ?
C009 C00F H00B 109.5 . . ?
C009 C00F H00C 109.5 . . ?
H00A C00F H00B 109.5 . . ?
H00A C00F H00C 109.5 . . ?
H00B C00F H00C 109.5 . . ?
C00B C00G H00D 109.5 . . ?
C00B C00G H00E 109.5 . . ?
C00B C00G H00F 109.5 . . ?
H00D C00G H00E 109.5 . . ?
H00D C00G H00F 109.5 . . ?
H00E C00G H00F 109.5 . . ?
C00C C00H H00G 109.5 . . ?
C00C C00H H00H 109.5 . . ?
C00C C00H H00I 109.5 . . ?
H00G C00H H00H 109.5 . . ?
H00G C00H H00I 109.5 . . ?
H00H C00H H00I 109.5 . . ?

loop_
_geom_bond_atom_site_label_1
_geom_bond_atom_site_label_2
_geom_bond_distance
_geom_bond_site_symmetry_2
_geom_bond_publ_flag
O001 H001 0.8200 . ?
O001 C00B 1.447(6) . ?
O002 C009 1.464(7) . ?
O002 C00A 1.332(6) . ?
O003 H003 0.8200 . ?
O003 C00D 1.364(6) . ?
O004 C00A 1.247(7) . ?
O005 H005 0.8200 . ?
O005 C00E 1.347(7) . ?
C006 C007 1.411(7) . ?
C006 C008 1.355(7) . ?
C006 C00B 1.532(7) . ?
C007 C00A 1.442(7) . ?
C007 C00E 1.412(7) . ?
C008 H008 0.9300 . ?
C008 C00D 1.408(7) . ?
C009 H009 0.9800 . ?
C009 C00B 1.534(7) . ?
C009 C00F 1.511(7) . ?
C00B C00G 1.514(7) . ?
C00C C00D 1.387(8) . ?
C00C C00E 1.398(8) . ?
C00C C00H 1.502(8) . ?
C00F H00A 0.9600 . ?
C00F H00B 0.9600 . ?
C00F H00C 0.9600 . ?
C00G H00D 0.9600 . ?
C00G H00E 0.9600 . ?
C00G H00F 0.9600 . ?
C00H H00G 0.9600 . ?
C00H H00H 0.9600 . ?
C00H H00I 0.9600 . ?

loop_
_geom_torsion_atom_site_label_1
_geom_torsion_atom_site_label_2
_geom_torsion_atom_site_label_3
_geom_torsion_atom_site_label_4
_geom_torsion
_geom_torsion_site_symmetry_1
_geom_torsion_site_symmetry_2
_geom_torsion_site_symmetry_3
_geom_torsion_site_symmetry_4
_geom_torsion_publ_flag
O002 C009 C00B O001 -59.0(5) . . . . ?
O002 C009 C00B C006 54.4(5) . . . . ?
O002 C009 C00B C00G 178.8(4) . . . . ?
C006 C007 C00A O002 7.9(8) . . . . ?
C006 C007 C00A O004 -172.4(5) . . . . ?
C006 C007 C00E O005 175.1(5) . . . . ?
C006 C007 C00E C00C -3.6(9) . . . . ?
C006 C008 C00D O003 -179.6(5) . . . . ?
C006 C008 C00D C00C 0.0(8) . . . . ?
C007 C006 C008 C00D -3.2(8) . . . . ?
C007 C006 C00B O001 78.2(5) . . . . ?
C007 C006 C00B C009 -38.3(6) . . . . ?
C007 C006 C00B C00G -160.1(5) . . . . ?
C008 C006 C007 C00A -177.2(5) . . . . ?
C008 C006 C007 C00E 5.0(8) . . . . ?
C008 C006 C00B O001 -96.4(6) . . . . ?
C008 C006 C00B C009 147.2(5) . . . . ?
C008 C006 C00B C00G 25.4(7) . . . . ?
C009 O002 C00A O004 -168.9(5) . . . . ?
C009 O002 C00A C007 10.9(7) . . . . ?
C00A O002 C009 C00B -43.2(6) . . . . ?
C00A O002 C009 C00F -168.8(5) . . . . ?
C00A C007 C00E O005 -2.8(9) . . . . ?
C00A C007 C00E C00C 178.5(6) . . . . ?
C00B C006 C007 C00A 8.1(7) . . . . ?
C00B C006 C007 C00E -169.8(5) . . . . ?
C00B C006 C008 C00D 171.2(5) . . . . ?
C00D C00C C00E O005 -178.2(6) . . . . ?
C00D C00C C00E C007 0.5(9) . . . . ?
C00E C007 C00A O002 -174.2(5) . . . . ?
C00E C007 C00A O004 5.5(8) . . . . ?
C00E C00C C00D O003 -179.1(5) . . . . ?
C00E C00C C00D C008 1.4(9) . . . . ?
C00F C009 C00B O001 60.2(6) . . . . ?
C00F C009 C00B C006 173.6(4) . . . . ?
C00F C009 C00B C00G -62.1(6) . . . . ?
C00H C00C C00D O003 1.9(9) . . . . ?
C00H C00C C00D C008 -177.7(6) . . . . ?
C00H C00C C00E O005 0.8(10) . . . . ?
C00H C00C C00E C007 179.5(6) . . . . ?
